data_2000324
loop_
_publ_author_name
'Cervantes-Lee, F.'
'Porter, L. C.'

_publ_section_title
;
 Structure of
 bis(hexafluoroacetylacetonato)bis(tetrahydrofuran)nickel(II)
;
_journal_issue 5
_journal_name_full 'Acta Crystallographica Section C'
_journal_page_first 1076
_journal_page_last 1077
_journal_paper_doi 10.1107/S0108270190011581
_journal_volume 47
_journal_year 1991
_chemical_formula_sum 'C18 H18 F12 Ni O6'
_symmetry_cell_setting tetragonal
_symmetry_space_group_name_H-M 'P 42/m n m'
_cell_angle_alpha 90
_cell_angle_beta 90
_cell_angle_gamma 90
_cell_formula_units_Z 2
_cell_length_a 8.524(2)
_cell_length_b 8.524(2)
_cell_length_c 17.452(4)
_cell_volume 1268.0(5)
_diffrn_radiation_type mo
_diffrn_radiation_wavelength 0.71073
_exptl_absorpt_coefficient_mu .882
_exptl_crystal_density_diffrn 1.616
_exptl_crystal_F_000 620
_cod_data_source_file st0475.cif
_cod_data_source_block st0475a
_cod_original_cell_volume 1267.9(5)
_cod_original_sg_symbol_H-M P42/mnm
_cod_original_formula_sum 'Ni1 F12 C18 O6 H18'
_cod_database_code 2000324

loop_
_atom_site_label
_atom_site_fract_x
_atom_site_fract_y
_atom_site_fract_z
_atom_site_U_iso_or_equiv
Ni 0 0 .5 .082
O(1) .1693(10) .1693(10) .5 .121
O(2) -.1197(6) .1197(6) .4197(4) .098
C(1) .320(2) .147(3) .5 .250
C(2) .404(2) .287(3) .5 .241
C(3) -.0995(10) .0995(10) .3488(8) .094
C(4) 0 0 .3120(9) .088
C(5) -.2042(14) .2042(14) .3026(9) .123
F(1) -.1937(9) .1937(9) .2294(5) .187
F(2) -.3500(9) .1810(4) .3183(5) .247
H(1A) .3499 .0886 .4554 .08
H(2A) .4689 .2967 .4554 .08
H(4A) 0 0 .2570 .08
